data_2220376
loop_
_publ_author_name
'Anuradha, N.'
'Thiruvalluvar, A.'
'Pandiarajan, K.'
'Chitra, S.'
'Butcher, R. J.'

_publ_section_title
;
 5-Acetyl-4-(2-chlorophenyl)-6-methyl-3,4-dihydropyrimidin-2(1<i>H</i>)-one
;
_journal_coeditor_code TK2333
_journal_issue 12
_journal_name_full 'Acta Crystallographica Section E'
_journal_page_first o2474
_journal_page_last o2475
_journal_paper_doi 10.1107/S1600536808039366
_journal_volume 64
_journal_year 2008
_chemical_formula_iupac 'C13 H13 Cl N2 O2'
_chemical_formula_moiety 'C13 H13 Cl N2 O2'
_chemical_formula_structural 'C13 H13 Cl N2 O2'
_chemical_formula_sum 'C13 H13 Cl N2 O2'
_chemical_formula_weight 264.70
_chemical_melting_point 555.5
_chemical_name_common Dihydropyrimidinone
_chemical_name_systematic
;
5-Acetyl-4-(2-chlorophenyl)-6-methyl-3,4-dihydropyrimidin-2(1H)-one
;
_space_group_IT_number 33
_symmetry_cell_setting orthorhombic
_symmetry_space_group_name_Hall 'P 2c -2n'
_symmetry_space_group_name_H-M 'P n a 21'
_atom_sites_solution_hydrogens geom
_atom_sites_solution_primary direct
_atom_sites_solution_secondary difmap
_cell_angle_alpha 90
_cell_angle_beta 90
_cell_angle_gamma 90
_cell_formula_units_Z 4
_cell_length_a 14.5364(8)
_cell_length_b 12.1587(5)
_cell_length_c 7.0780(4)
_cell_measurement_reflns_used 6857
_cell_measurement_temperature 296(2)
_cell_measurement_theta_max 25.4
_cell_measurement_theta_min 2.8
_cell_volume 1250.99(11)
_computing_cell_refinement 'APEXII (Bruker, 2004)'
_computing_data_collection 'APEXII (Bruker, 2004)'
_computing_data_reduction 'SAINT-NT (Bruker, 2004)'
_computing_molecular_graphics 'ORTEP-3 (Farrugia, 1997)'
_computing_publication_material 'PLATON (Spek, 2003)'
_computing_structure_refinement 'SHELXL97 (Sheldrick, 2008)'
_computing_structure_solution 'SHELXS97 (Sheldrick, 2008)'
_diffrn_ambient_temperature 296(2)
_diffrn_measured_fraction_theta_full 1.000
_diffrn_measured_fraction_theta_max 0.990
_diffrn_measurement_device_type 'Bruker APEXII CCD'
_diffrn_measurement_method '\f and \w'
_diffrn_radiation_monochromator graphite
_diffrn_radiation_source 'fine-focus sealed tube'
_diffrn_radiation_type MoK\a
_diffrn_radiation_wavelength 0.71073
_diffrn_reflns_av_R_equivalents 0.043
_diffrn_reflns_av_sigmaI/netI 0.030
_diffrn_reflns_limit_h_max 20
_diffrn_reflns_limit_h_min -20
_diffrn_reflns_limit_k_max 16
_diffrn_reflns_limit_k_min -17
_diffrn_reflns_limit_l_max 9
_diffrn_reflns_limit_l_min -9
_diffrn_reflns_number 22043
_diffrn_reflns_theta_full 25.0
_diffrn_reflns_theta_max 30.1
_diffrn_reflns_theta_min 2.2
_diffrn_standards_decay_% 0
_diffrn_standards_interval_count 0
_diffrn_standards_interval_time 0
_diffrn_standards_number 0
_exptl_absorpt_coefficient_mu 0.301
_exptl_absorpt_correction_T_max 0.954
_exptl_absorpt_correction_T_min 0.845
_exptl_absorpt_correction_type multi-scan
_exptl_absorpt_process_details '(SADABS; Bruker, 2004)'
_exptl_crystal_colour colourless
_exptl_crystal_density_diffrn 1.406
_exptl_crystal_density_method 'Not Measured'
_exptl_crystal_description needle
_exptl_crystal_F_000 552
_exptl_crystal_size_max 0.58
_exptl_crystal_size_mid 0.22
_exptl_crystal_size_min 0.16
_refine_diff_density_max 0.20
_refine_diff_density_min -0.22
_refine_ls_abs_structure_details 'Flack (1983), 1654 Friedel pairs'
_refine_ls_abs_structure_Flack 0.01(6)
_refine_ls_extinction_method none
_refine_ls_goodness_of_fit_ref 1.03
_refine_ls_hydrogen_treatment mixed
_refine_ls_matrix_type full
_refine_ls_number_parameters 172
_refine_ls_number_reflns 3637
_refine_ls_number_restraints 1
_refine_ls_restrained_S_all 1.03
_refine_ls_R_factor_all 0.047
_refine_ls_R_factor_gt 0.037
_refine_ls_shift/su_max 0.001
_refine_ls_shift/su_max_lt 0.001
_refine_ls_shift/su_mean 0.000
_refine_ls_structure_factor_coef Fsqd
_refine_ls_weighting_details 'calc w=1/[\s^2^(Fo^2^)+(0.0429P)^2^+0.1683P] where P=(Fo^2^+2Fc^2^)/3'
_refine_ls_weighting_scheme calc
_refine_ls_wR_factor_gt 0.084
_refine_ls_wR_factor_ref 0.090
_reflns_number_gt 3087
_reflns_number_total 3637
_reflns_threshold_expression I>2\s(I)
_cod_data_source_file tk2333.cif
_cod_data_source_block I
_cod_depositor_comments
;
The following automatic conversions were performed:
'_symmetry_cell_setting' value 'Orthorhombic' changed to 'orthorhombic'
according to '/home/saulius/struct/CIF-dictionaries/cif_core.dic'
dictionary named 'cif_core.dic' version 2.4.1 from 2010-06-29.

Automatic conversion script
Id: cif_fix_enum 1527 2010-12-29 10:47:43Z saulius 

The following automatic conversions were performed:

'_symmetry_cell_setting' value 'Orthorhombic' changed to
'orthorhombic' according to
/home/saulius/struct/CIF-dictionaries/cif_core.dic dictionary named
'cif_core.dic' version 2.4.1 from 2010-06-29.

Automatic conversion script
Id: cif_fix_values 1715 2011-07-08 13:25:40Z adriana 
;
_cod_database_code 2220376
_cod_database_fobs_code 2220376

loop_
_symmetry_equiv_pos_site_id
_symmetry_equiv_pos_as_xyz
1 x,y,z
2 -x,-y,1/2+z
3 1/2-x,1/2+y,1/2+z
4 1/2+x,1/2-y,z

loop_
_atom_site_aniso_label
_atom_site_aniso_U_11
_atom_site_aniso_U_22
_atom_site_aniso_U_33
_atom_site_aniso_U_12
_atom_site_aniso_U_13
_atom_site_aniso_U_23
Cl1 0.0743(3) 0.0725(3) 0.0323(2) 0.0214(3) -0.0192(2) -0.0082(2)
O2 0.0433(6) 0.0301(5) 0.0294(6) -0.0071(4) -0.0026(5) 0.0000(4)
O15 0.0606(9) 0.0728(10) 0.0989(14) -0.0278(8) -0.0217(9) 0.0522(10)
N1 0.0394(7) 0.0341(6) 0.0216(6) -0.0083(5) -0.0014(6) 0.0039(5)
N3 0.0430(8) 0.0278(6) 0.0212(6) -0.0006(5) -0.0028(6) -0.0001(5)
C2 0.0303(7) 0.0269(6) 0.0244(7) 0.0021(5) 0.0006(5) 0.0002(5)
C4 0.0333(7) 0.0282(6) 0.0247(7) -0.0022(6) 0.0018(6) 0.0040(5)
C5 0.0250(6) 0.0306(7) 0.0321(8) -0.0014(5) 0.0002(6) 0.0029(6)
C6 0.0276(7) 0.0312(7) 0.0289(8) 0.0005(6) -0.0009(6) -0.0001(6)
C15 0.0309(8) 0.0366(8) 0.0558(12) -0.0015(6) -0.0004(8) 0.0099(8)
C16 0.0332(9) 0.0493(10) 0.0757(15) -0.0123(8) -0.0068(9) 0.0098(10)
C41 0.0307(8) 0.0268(6) 0.0292(8) -0.0029(5) -0.0010(6) 0.0044(5)
C42 0.0436(9) 0.0360(8) 0.0328(8) 0.0025(7) -0.0059(7) 0.0011(7)
C43 0.0448(10) 0.0489(10) 0.0522(11) 0.0116(8) -0.0135(9) 0.0044(9)
C44 0.0428(10) 0.0409(9) 0.0616(13) 0.0128(8) 0.0011(9) -0.0012(9)
C45 0.0459(10) 0.0367(8) 0.0465(10) 0.0027(7) 0.0052(8) -0.0087(7)
C46 0.0381(8) 0.0338(7) 0.0334(9) -0.0009(6) -0.0031(7) -0.0031(6)
C61 0.0423(9) 0.0493(10) 0.0354(8) -0.0078(8) -0.0091(8) 0.0036(8)

loop_
_atom_site_type_symbol
_atom_site_label
_atom_site_fract_x
_atom_site_fract_y
_atom_site_fract_z
_atom_site_U_iso_or_equiv
_atom_site_thermal_displace_type
_atom_site_calc_flag
_atom_site_refinement_flags
_atom_site_occupancy
Cl Cl1 0.55079(4) 0.22136(5) 1.08117(7) 0.0597(2) Uani d . 1.000
O O2 0.50642(8) 0.51312(9) 0.62182(16) 0.0343(3) Uani d . 1.000
O O15 0.27723(11) 0.09996(13) 0.7672(3) 0.0774(6) Uani d . 1.000
N N1 0.42438(10) 0.38746(11) 0.4557(2) 0.0317(4) Uani d . 1.000
N N3 0.44410(10) 0.36578(10) 0.7731(2) 0.0307(4) Uani d . 1.000
C C2 0.46183(10) 0.42625(12) 0.6203(2) 0.0272(4) Uani d . 1.000
C C4 0.41461(11) 0.25076(12) 0.7555(2) 0.0287(4) Uani d . 1.000
C C5 0.34298(9) 0.24351(12) 0.6009(2) 0.0292(4) Uani d . 1.000
C C6 0.35395(10) 0.31050(12) 0.4495(2) 0.0292(4) Uani d . 1.000
C C15 0.27134(12) 0.16018(14) 0.6294(3) 0.0411(5) Uani d . 1.000
C C16 0.19130(12) 0.14572(17) 0.4994(4) 0.0527(7) Uani d . 1.000
C C41 0.49732(11) 0.17499(12) 0.7223(2) 0.0289(4) Uani d . 1.000
C C42 0.56389(12) 0.15910(13) 0.8612(3) 0.0375(5) Uani d . 1.000
C C43 0.64096(14) 0.09425(16) 0.8322(3) 0.0486(6) Uani d . 1.000
C C44 0.65258(14) 0.04277(16) 0.6600(3) 0.0484(6) Uani d . 1.000
C C45 0.58767(13) 0.05448(15) 0.5208(3) 0.0430(5) Uani d . 1.000
C C46 0.51081(12) 0.11989(13) 0.5529(2) 0.0351(5) Uani d . 1.000
C C61 0.30143(13) 0.31541(15) 0.2672(3) 0.0423(5) Uani d . 1.000
H H1 0.4383(13) 0.4194(16) 0.362(3) 0.039(5) Uiso d . 1.000
H H3 0.4662(12) 0.3844(14) 0.876(3) 0.028(5) Uiso d . 1.000
H H4 0.38548 0.22909 0.87471 0.0345 Uiso calc R 1.000
H H16A 0.15191 0.08874 0.54708 0.0791 Uiso calc R 1.000
H H16B 0.21307 0.12573 0.37608 0.0791 Uiso calc R 1.000
H H16C 0.15749 0.21339 0.49164 0.0791 Uiso calc R 1.000
H H43 0.68435 0.08551 0.92754 0.0584 Uiso calc R 1.000
H H44 0.70457 0.00002 0.63836 0.0581 Uiso calc R 1.000
H H45 0.59505 0.01882 0.40558 0.0516 Uiso calc R 1.000
H H46 0.46706 0.12694 0.45776 0.0421 Uiso calc R 1.000
H H61A 0.32656 0.37231 0.18861 0.0635 Uiso calc PR 0.500
H H61B 0.23793 0.33107 0.29304 0.0635 Uiso calc PR 0.500
H H61C 0.30619 0.24599 0.20333 0.0635 Uiso calc PR 0.500
H H61D 0.25389 0.26060 0.26804 0.0635 Uiso calc PR 0.500
H H61E 0.34252 0.30185 0.16361 0.0635 Uiso calc PR 0.500
H H61F 0.27426 0.38692 0.25332 0.0635 Uiso calc PR 0.500

loop_
_atom_type_symbol
_atom_type_description
_atom_type_scat_dispersion_real
_atom_type_scat_dispersion_imag
_atom_type_scat_source
O O 0.0106 0.0060 'International Tables Vol C Tables 4.2.6.8 and 6.1.1.4'
N N 0.0061 0.0033 'International Tables Vol C Tables 4.2.6.8 and 6.1.1.4'
Cl Cl 0.1484 0.1585 'International Tables Vol C Tables 4.2.6.8 and 6.1.1.4'
H H 0.0000 0.0000 'International Tables Vol C Tables 4.2.6.8 and 6.1.1.4'
C C 0.0033 0.0016 'International Tables Vol C Tables 4.2.6.8 and 6.1.1.4'

loop_
_geom_angle_atom_site_label_1
_geom_angle_atom_site_label_2
_geom_angle_atom_site_label_3
_geom_angle
_geom_angle_publ_flag
C2 N1 C6 123.53(13) no
C2 N3 C4 120.87(13) no
C2 N1 H1 116.1(14) no
C6 N1 H1 119.4(14) no
C2 N3 H3 119.2(12) no
C4 N3 H3 116.7(12) no
O2 C2 N3 124.35(14) no
N1 C2 N3 115.05(13) no
O2 C2 N1 120.58(13) no
N3 C4 C5 108.53(12) no
N3 C4 C41 110.89(13) no
C5 C4 C41 113.20(12) no
C4 C5 C15 115.43(13) no
C6 C5 C15 127.40(14) no
C4 C5 C6 117.12(13) no
N1 C6 C5 117.84(13) no
N1 C6 C61 112.07(13) no
C5 C6 C61 130.09(14) no
C5 C15 C16 123.34(17) no
O15 C15 C5 118.27(17) no
O15 C15 C16 118.39(17) no
C4 C41 C46 122.25(14) no
C42 C41 C46 116.41(15) no
C4 C41 C42 121.34(13) no
Cl1 C42 C41 119.65(13) no
Cl1 C42 C43 117.92(15) no
C41 C42 C43 122.43(18) no
C42 C43 C44 119.20(19) no
C43 C44 C45 120.20(19) no
C44 C45 C46 119.66(18) no
C41 C46 C45 122.08(16) no
N3 C4 H4 108.00 no
C5 C4 H4 108.00 no
C41 C4 H4 108.00 no
C15 C16 H16A 109.00 no
C15 C16 H16B 109.00 no
C15 C16 H16C 109.00 no
H16A C16 H16B 109.00 no
H16A C16 H16C 109.00 no
H16B C16 H16C 110.00 no
C42 C43 H43 120.00 no
C44 C43 H43 120.00 no
C43 C44 H44 120.00 no
C45 C44 H44 120.00 no
C44 C45 H45 120.00 no
C46 C45 H45 120.00 no
C41 C46 H46 119.00 no
C45 C46 H46 119.00 no
C6 C61 H61A 109.00 no
C6 C61 H61B 109.00 no
C6 C61 H61C 109.00 no
C6 C61 H61D 109.00 no
C6 C61 H61E 109.00 no
C6 C61 H61F 109.00 no
H61A C61 H61B 109.00 no
H61A C61 H61C 109.00 no
H61A C61 H61D 141.00 no
H61A C61 H61E 56.00 no
H61A C61 H61F 56.00 no
H61B C61 H61C 109.00 no
H61B C61 H61D 56.00 no
H61B C61 H61E 141.00 no
H61B C61 H61F 56.00 no
H61C C61 H61D 56.00 no
H61C C61 H61E 56.00 no
H61C C61 H61F 141.00 no
H61D C61 H61E 109.00 no
H61D C61 H61F 109.00 no
H61E C61 H61F 109.00 no

loop_
_geom_bond_atom_site_label_1
_geom_bond_atom_site_label_2
_geom_bond_distance
_geom_bond_publ_flag
Cl1 C42 1.742(2) no
O2 C2 1.2393(18) no
O15 C15 1.223(3) no
N1 C2 1.370(2) no
N1 C6 1.388(2) no
N3 C2 1.333(2) no
N3 C4 1.4680(19) no
N1 H1 0.80(2) no
N3 H3 0.83(2) no
C4 C41 1.533(2) no
C4 C5 1.513(2) no
C5 C6 1.355(2) no
C5 C15 1.467(2) no
C6 C61 1.501(3) no
C15 C16 1.494(3) no
C41 C46 1.387(2) no
C41 C42 1.393(2) no
C42 C43 1.385(3) no
C43 C44 1.381(3) no
C44 C45 1.372(3) no
C45 C46 1.390(3) no
C4 H4 0.9800 no
C16 H16A 0.9600 no
C16 H16B 0.9600 no
C16 H16C 0.9600 no
C43 H43 0.9300 no
C44 H44 0.9300 no
C45 H45 0.9300 no
C46 H46 0.9300 no
C61 H61A 0.9600 no
C61 H61B 0.9600 no
C61 H61C 0.9600 no
C61 H61D 0.9600 no
C61 H61E 0.9600 no
C61 H61F 0.9600 no

loop_
_geom_contact_atom_site_label_1
_geom_contact_atom_site_label_2
_geom_contact_distance
_geom_contact_site_symmetry_2
_geom_contact_publ_flag
Cl1 N3 3.2005(15) . no
Cl1 C46 3.6067(15) 1_556 no
Cl1 O2 3.3462(13) 2_665 no
Cl1 H4 2.8100 . no
Cl1 H46 3.1500 1_556 no
Cl1 H3 2.748(18) . no
O2 Cl1 3.3462(13) 2_664 no
O2 N1 2.8386(18) 2_665 no
O2 N3 2.9627(18) 2_664 no
O15 C45 3.257(3) 2_655 no
O15 C41 3.342(2) . no
O2 H61A 2.8400 2_665 no
O2 H1 2.05(2) 2_665 no
O2 H3 2.18(2) 2_664 no
O2 H16A 2.5100 4_555 no
O15 H4 2.3500 . no
O15 H44 2.9100 2_655 no
O15 H45 2.5500 2_655 no
O15 H61F 2.7000 3_545 no
N1 C41 3.370(2) . no
N1 O2 2.8386(18) 2_664 no
N3 Cl1 3.2005(15) . no
N3 O2 2.9627(18) 2_665 no
C2 C16 3.553(2) 4_555 no
C6 C46 3.333(2) . no
C15 C46 3.557(2) . no
C16 C2 3.553(2) 4_455 no
C16 C61 3.086(3) . no
C41 O15 3.342(2) . no
C41 N1 3.370(2) . no
C42 C45 3.588(3) 2_655 no
C45 C42 3.588(3) 2_654 no
C45 O15 3.257(3) 2_654 no
C46 Cl1 3.6067(15) 1_554 no
C46 C15 3.557(2) . no
C46 C6 3.333(2) . no
C61 C16 3.086(3) . no
C2 H16A 2.8200 4_555 no
C2 H1 2.93(2) 2_665 no
C2 H3 3.064(19) 2_664 no
C5 H46 2.5100 . no
C6 H46 2.7700 . no
C6 H16B 3.0800 . no
C15 H61D 2.8500 . no
C16 H61C 2.9400 . no
C16 H61D 2.3400 . no
C16 H61B 2.7700 . no
C41 H45 3.0100 2_655 no
C42 H3 3.087(17) . no
C45 H61B 3.0500 4_555 no
C45 H16C 3.0100 4_555 no
C46 H16C 2.9700 4_555 no
C61 H16B 2.7500 . no
C61 H16C 2.9100 . no
H1 H61A 2.1100 . no
H1 H61E 2.4400 . no
H1 H61F 2.5400 . no
H1 O2 2.05(2) 2_664 no
H1 C2 2.93(2) 2_664 no
H3 Cl1 2.748(18) . no
H3 C42 3.087(17) . no
H3 O2 2.18(2) 2_665 no
H3 C2 3.064(19) 2_665 no
H4 Cl1 2.8100 . no
H4 O15 2.3500 . no
H4 H61E 2.3100 1_556 no
H16A O2 2.5100 4_455 no
H16A C2 2.8200 4_455 no
H16B C6 3.0800 . no
H16B C61 2.7500 . no
H16B H61B 2.5900 . no
H16B H61C 2.3400 . no
H16B H61D 1.9000 . no
H16B H44 2.5700 2_654 no
H16C C61 2.9100 . no
H16C H61B 2.3200 . no
H16C H61D 2.1900 . no
H16C C45 3.0100 4_455 no
H16C C46 2.9700 4_455 no
H44 O15 2.9100 2_654 no
H44 H16B 2.5700 2_655 no
H45 O15 2.5500 2_654 no
H45 C41 3.0100 2_654 no
H46 Cl1 3.1500 1_554 no
H46 C5 2.5100 . no
H46 C6 2.7700 . no
H61A H1 2.1100 . no
H61A O2 2.8400 2_664 no
H61B C16 2.7700 . no
H61B H16B 2.5900 . no
H61B H16C 2.3200 . no
H61B C45 3.0500 4_455 no
H61C C16 2.9400 . no
H61C H16B 2.3400 . no
H61D C15 2.8500 . no
H61D C16 2.3400 . no
H61D H16B 1.9000 . no
H61D H16C 2.1900 . no
H61E H1 2.4400 . no
H61E H4 2.3100 1_554 no
H61F H1 2.5400 . no
H61F O15 2.7000 3_554 no

loop_
_geom_hbond_atom_site_label_D
_geom_hbond_atom_site_label_H
_geom_hbond_atom_site_label_A
_geom_hbond_site_symmetry_A
_geom_hbond_distance_DH
_geom_hbond_distance_HA
_geom_hbond_distance_DA
_geom_hbond_angle_DHA
_geom_hbond_publ_flag
N1 H1 O2 2_664 0.80(2) 2.05(2) 2.8386(18) 170.6(19) yes
N3 H3 Cl1 . 0.83(2) 2.748(18) 3.2005(15) 116.2(14) yes
N3 H3 O2 2_665 0.83(2) 2.18(2) 2.9627(18) 158.6(16) yes
C4 H4 O15 . 0.98 2.35 2.712(2) 101 yes
C16 H16A O2 4_455 0.96 2.51 3.421(2) 159 yes
C45 H45 O15 2_654 0.93 2.55 3.257(3) 133 yes
C16 H16C Cg 4_455 0.96 2.86 3.699(2) 147 yes

loop_
_geom_torsion_atom_site_label_1
_geom_torsion_atom_site_label_2
_geom_torsion_atom_site_label_3
_geom_torsion_atom_site_label_4
_geom_torsion
_geom_torsion_publ_flag
C6 N1 C2 O2 -161.31(14) no
C6 N1 C2 N3 16.9(2) no
C2 N1 C6 C5 -23.4(2) no
C2 N1 C6 C61 157.25(15) no
C4 N3 C2 O2 -162.51(15) no
C4 N3 C2 N1 19.4(2) no
C2 N3 C4 C5 -44.08(19) no
C2 N3 C4 C41 80.86(17) no
N3 C4 C5 C6 35.79(18) no
N3 C4 C5 C15 -146.88(14) no
C41 C4 C5 C6 -87.77(16) no
C41 C4 C5 C15 89.56(16) no
N3 C4 C41 C42 66.67(18) no
N3 C4 C41 C46 -112.46(16) no
C5 C4 C41 C42 -171.08(14) no
C5 C4 C41 C46 9.8(2) no
C4 C5 C6 N1 -6.0(2) no
C4 C5 C6 C61 173.24(15) no
C15 C5 C6 N1 177.02(15) no
C15 C5 C6 C61 -3.7(3) no
C4 C5 C15 O15 -3.9(2) no
C4 C5 C15 C16 175.71(16) no
C6 C5 C15 O15 173.16(17) no
C6 C5 C15 C16 -7.3(3) no
C4 C41 C42 Cl1 2.9(2) no
C4 C41 C42 C43 -177.59(16) no
C46 C41 C42 Cl1 -177.91(12) no
C46 C41 C42 C43 1.6(2) no
C4 C41 C46 C45 177.56(15) no
C42 C41 C46 C45 -1.6(2) no
Cl1 C42 C43 C44 179.21(15) no
C41 C42 C43 C44 -0.3(3) no
C42 C43 C44 C45 -1.1(3) no
C43 C44 C45 C46 1.0(3) no
C44 C45 C46 C41 0.4(3) no
